data_4104493
loop_
_publ_author_name
'Karl S. Hagen'
'Sunil G. Naik'
'Boi Hanh Huynh'
'Antonio Masello'
'George Christou'

_publ_contact_author_address
;
Department of Chemistry
Emory University
Atlanta, GA 30322
;
_publ_contact_author_email khagen@emory.edu
_publ_contact_author_fax 1-404-727-6586
_publ_contact_author_name 'Karl S. Hagen'
_publ_contact_author_phone 1-404-727-6556
_publ_section_title
;
 Intensely Colored Mixed-Valence Iron(II) Iron(III) Formate Analogue of
 Prussian Blue Exhibits N\'eel N-Type Ferrimagnetism
;
_journal_name_full 'Journal of the American Chemical Society'
_journal_page_first 7516
_journal_page_last 7517
_journal_paper_doi 10.1021/ja901093b
_journal_volume 131
_journal_year 2009
_chemical_formula_moiety 'C3 H3 Fe O6, C2 H8 N1'
_chemical_formula_sum 'C5 H15 Fe N O6'
_chemical_formula_weight 241.03
_chemical_name_common catena-(Me2NH2)[Fe(HCOO)3]
_chemical_name_systematic catena-(dimethylammonium)-(tris(\m~2~-Formato-O,O')-iron(ii)
_space_group_IT_number 167
_symmetry_cell_setting rhombohedral
_symmetry_Int_Tables_number 167
_symmetry_space_group_name_Hall '-R 3 2"c'
_symmetry_space_group_name_H-M 'R -3 c :H'
_atom_sites_solution_hydrogens geom
_atom_sites_solution_primary direct
_atom_sites_solution_secondary difmap
_audit_creation_method SHELXL-97
_audit_update_record
;
2009-01-05 # Formatted by publCIF
;
_cell_angle_alpha 90.00
_cell_angle_beta 90.00
_cell_angle_gamma 120.00
_cell_formula_units_Z 6
_cell_length_a 8.2310(5)
_cell_length_b 8.2310(5)
_cell_length_c 22.399(3)
_cell_measurement_reflns_used 2430
_cell_measurement_temperature 173(2)
_cell_measurement_theta_max 32.00
_cell_measurement_theta_min 3.00
_cell_volume 1314.2(2)
_computing_cell_refinement 'Bruker SMART'
_computing_data_collection 'Bruker SMART'
_computing_data_reduction 'Bruker SAINT'
_computing_molecular_graphics 'Bruker SHELXTL'
_computing_publication_material 'Bruker SHELXTL'
_computing_structure_refinement 'SHELXL-97 (Sheldrick, 2008)'
_computing_structure_solution 'SHELXS-97 (Sheldrick, 2008)'
_diffrn_ambient_temperature 173(2)
_diffrn_detector_area_resol_mean 8.333
_diffrn_measured_fraction_theta_full 1.000
_diffrn_measured_fraction_theta_max 1.000
_diffrn_measurement_device_type 'CCD area detector'
_diffrn_measurement_method 'phi and omega scans'
_diffrn_radiation_monochromator graphite
_diffrn_radiation_probe x-ray
_diffrn_radiation_type MoK\a
_diffrn_radiation_wavelength 0.71073
_diffrn_reflns_av_R_equivalents 0.0359
_diffrn_reflns_av_sigmaI/netI 0.0180
_diffrn_reflns_limit_h_max 5
_diffrn_reflns_limit_h_min -12
_diffrn_reflns_limit_k_max 11
_diffrn_reflns_limit_k_min -9
_diffrn_reflns_limit_l_max 32
_diffrn_reflns_limit_l_min -33
_diffrn_reflns_number 3379
_diffrn_reflns_theta_full 32.00
_diffrn_reflns_theta_max 32.00
_diffrn_reflns_theta_min 2.73
_diffrn_source 'fine-focus sealed tube'
_diffrn_source_type 'Bruker D8 Apex'
_exptl_absorpt_coefficient_mu 1.722
_exptl_absorpt_correction_T_max 0.6827
_exptl_absorpt_correction_T_min 0.5683
_exptl_absorpt_correction_type integration
_exptl_absorpt_process_details 'Xprep, Bruker'
_exptl_crystal_colour colorless
_exptl_crystal_density_diffrn 1.827
_exptl_crystal_density_method 'not measured'
_exptl_crystal_description block
_exptl_crystal_F_000 756
_exptl_crystal_size_max 0.37
_exptl_crystal_size_mid 0.31
_exptl_crystal_size_min 0.24
_refine_diff_density_max 0.304
_refine_diff_density_min -0.397
_refine_diff_density_rms 0.065
_refine_ls_extinction_coef 0.0034(8)
_refine_ls_extinction_expression Fc^*^=kFc[1+0.001xFc^2^\l^3^/sin(2\q)]^-1/4^
_refine_ls_extinction_method SHELXL
_refine_ls_goodness_of_fit_ref 1.119
_refine_ls_hydrogen_treatment mixed
_refine_ls_matrix_type full
_refine_ls_number_parameters 27
_refine_ls_number_reflns 513
_refine_ls_number_restraints 0
_refine_ls_restrained_S_all 1.119
_refine_ls_R_factor_all 0.0206
_refine_ls_R_factor_gt 0.0199
_refine_ls_shift/su_max 0.000
_refine_ls_shift/su_mean 0.000
_refine_ls_structure_factor_coef Fsqd
_refine_ls_weighting_details 'calc w=1/[\s^2^(Fo^2^)+(0.0290P)^2^+0.9725P] where P=(Fo^2^+2Fc^2^)/3'
_refine_ls_weighting_scheme calc
_refine_ls_wR_factor_gt 0.0531
_refine_ls_wR_factor_ref 0.0535
_reflns_number_gt 494
_reflns_number_total 513
_reflns_threshold_expression >2sigma(I)
_cod_data_source_file ja901093b_si_001.cif
_cod_data_source_block feofmf
_cod_original_sg_symbol_H-M 'R -3 c'
_cod_database_code 4104493

loop_
_symmetry_equiv_pos_as_xyz
'x, y, z'
'-y, x-y, z'
'-x+y, -x, z'
'y, x, -z+1/2'
'x-y, -y, -z+1/2'
'-x, -x+y, -z+1/2'
'x+2/3, y+1/3, z+1/3'
'-y+2/3, x-y+1/3, z+1/3'
'-x+y+2/3, -x+1/3, z+1/3'
'y+2/3, x+1/3, -z+5/6'
'x-y+2/3, -y+1/3, -z+5/6'
'-x+2/3, -x+y+1/3, -z+5/6'
'x+1/3, y+2/3, z+2/3'
'-y+1/3, x-y+2/3, z+2/3'
'-x+y+1/3, -x+2/3, z+2/3'
'y+1/3, x+2/3, -z+7/6'
'x-y+1/3, -y+2/3, -z+7/6'
'-x+1/3, -x+y+2/3, -z+7/6'
'-x, -y, -z'
'y, -x+y, -z'
'x-y, x, -z'
'-y, -x, z-1/2'
'-x+y, y, z-1/2'
'x, x-y, z-1/2'
'-x+2/3, -y+1/3, -z+1/3'
'y+2/3, -x+y+1/3, -z+1/3'
'x-y+2/3, x+1/3, -z+1/3'
'-y+2/3, -x+1/3, z-1/6'
'-x+y+2/3, y+1/3, z-1/6'
'x+2/3, x-y+1/3, z-1/6'
'-x+1/3, -y+2/3, -z+2/3'
'y+1/3, -x+y+2/3, -z+2/3'
'x-y+1/3, x+2/3, -z+2/3'
'-y+1/3, -x+2/3, z+1/6'
'-x+y+1/3, y+2/3, z+1/6'
'x+1/3, x-y+2/3, z+1/6'

loop_
_atom_site_label
_atom_site_type_symbol
_atom_site_fract_x
_atom_site_fract_y
_atom_site_fract_z
_atom_site_U_iso_or_equiv
_atom_site_adp_type
_atom_site_occupancy
_atom_site_symmetry_multiplicity
_atom_site_calc_flag
_atom_site_refinement_flags
Fe1 Fe 0.0000 0.0000 0.0000 0.01228(12) Uani 1 6 d S
O1 O -0.20692(9) -0.21893(10) 0.05440(3) 0.02138(17) Uani 1 1 d .
C1 C -0.3333 -0.21230(15) 0.0833 0.0179(2) Uani 1 2 d S
H1 H -0.3333 -0.0957 0.0833 0.022 Uiso 1 2 d SR
C2 C 0.0000 0.0000 0.19548(10) 0.0374(5) Uani 1 3 d S
H2 H -0.0162 0.1056 0.1875 0.045 Uiso 1 1 d R
N1 N 0.0870(4) 0.0000 0.2500 0.0211(6) Uani 0.33 2 d SP
H3 H 0.2194 0.1114 0.2541 0.025 Uiso 0.33 1 d P

loop_
_atom_site_aniso_label
_atom_site_aniso_U_11
_atom_site_aniso_U_22
_atom_site_aniso_U_33
_atom_site_aniso_U_23
_atom_site_aniso_U_13
_atom_site_aniso_U_12
Fe1 0.01225(14) 0.01225(14) 0.01235(16) 0.000 0.000 0.00613(7)
O1 0.0191(3) 0.0200(3) 0.0248(3) 0.0041(2) 0.0076(2) 0.0096(2)
C1 0.0161(5) 0.0175(4) 0.0196(5) 0.0006(2) 0.0011(4) 0.0081(2)
C2 0.0449(8) 0.0449(8) 0.0223(8) 0.000 0.000 0.0225(4)
N1 0.0172(11) 0.0175(14) 0.0285(16) -0.0018(12) -0.0009(6) 0.0087(7)

loop_
_atom_type_symbol
_atom_type_description
_atom_type_scat_dispersion_real
_atom_type_scat_dispersion_imag
_atom_type_scat_source
C C 0.0033 0.0016 'International Tables Vol C Tables 4.2.6.8 and 6.1.1.4'
H H 0.0000 0.0000 'International Tables Vol C Tables 4.2.6.8 and 6.1.1.4'
O O 0.0106 0.0060 'International Tables Vol C Tables 4.2.6.8 and 6.1.1.4'
N N 0.0061 0.0033 'International Tables Vol C Tables 4.2.6.8 and 6.1.1.4'
Fe Fe 0.3463 0.8444 'International Tables Vol C Tables 4.2.6.8 and 6.1.1.4'

loop_
_exptl_crystal_face_index_h
_exptl_crystal_face_index_k
_exptl_crystal_face_index_l
_exptl_crystal_face_perp_dist
0.00 0.00 1.00 0.2920
0.00 0.00 -1.00 0.2640
1.00 0.00 -2.00 0.1810
-1.00 0.00 2.00 0.2050
0.00 -1.00 -2.00 0.1240
0.00 1.00 2.00 0.1980
-1.00 3.00 2.00 0.1180
-1.00 1.00 -3.00 0.1960
1.00 -1.00 2.00 0.1940

loop_
_geom_angle_atom_site_label_1
_geom_angle_atom_site_label_2
_geom_angle_atom_site_label_3
_geom_angle
_geom_angle_site_symmetry_1
_geom_angle_site_symmetry_3
O1 Fe1 O1 180.00(4) 20 2
O1 Fe1 O1 90.69(3) 20 21
O1 Fe1 O1 89.31(3) 2 21
O1 Fe1 O1 89.31(3) 20 3
O1 Fe1 O1 90.69(3) 2 3
O1 Fe1 O1 180.00(4) 21 3
O1 Fe1 O1 90.69(3) 20 19
O1 Fe1 O1 89.31(3) 2 19
O1 Fe1 O1 90.69(3) 21 19
O1 Fe1 O1 89.31(3) 3 19
O1 Fe1 O1 89.31(3) 20 .
O1 Fe1 O1 90.69(3) 2 .
O1 Fe1 O1 89.31(3) 21 .
O1 Fe1 O1 90.69(3) 3 .
O1 Fe1 O1 180.00(3) 19 .
C1 O1 Fe1 126.08(7) . .
O1 C1 O1 125.24(12) 18_444 .
O1 C1 H1 117.4 18_444 .
O1 C1 H1 117.4 . .
N1 C2 N1 52.0(2) 2 3
N1 C2 N1 52.0(2) 2 .
N1 C2 N1 52.0(2) 3 .
N1 C2 H2 70.5 2 .
N1 C2 H2 110.7 3 .
N1 C2 H2 117.3 . .
N1 N1 N1 60.0 3 2
N1 N1 C2 64.02(11) 3 4
N1 N1 C2 64.02(11) 2 4
N1 N1 C2 64.02(11) 3 .
N1 N1 C2 64.02(11) 2 .
C2 N1 C2 119.2(3) 4 .
N1 N1 H3 157.9 3 .
N1 N1 H3 98.5 2 .
C2 N1 H3 103.6 4 .
C2 N1 H3 113.0 . .

loop_
_geom_bond_atom_site_label_1
_geom_bond_atom_site_label_2
_geom_bond_distance
_geom_bond_site_symmetry_2
Fe1 O1 2.1362(7) 20
Fe1 O1 2.1362(7) 2
Fe1 O1 2.1362(7) 21
Fe1 O1 2.1362(7) 3
Fe1 O1 2.1362(7) 19
Fe1 O1 2.1362(7) .
O1 C1 1.2500(8) .
C1 O1 1.2499(8) 18_444
C1 H1 0.9601 .
C2 N1 1.416(3) 2
C2 N1 1.416(3) 3
C2 N1 1.416(3) .
C2 H2 0.9600 .
N1 N1 1.240(6) 3
N1 N1 1.240(6) 2
N1 C2 1.416(3) 4
N1 H3 1.0187 .

loop_
_geom_torsion_atom_site_label_1
_geom_torsion_atom_site_label_2
_geom_torsion_atom_site_label_3
_geom_torsion_atom_site_label_4
_geom_torsion
_geom_torsion_site_symmetry_1
_geom_torsion_site_symmetry_4
O1 Fe1 O1 C1 -60.62(4) 20 .
O1 Fe1 O1 C1 119.38(4) 2 .
O1 Fe1 O1 C1 -151.32(7) 21 .
O1 Fe1 O1 C1 28.68(7) 3 .
O1 Fe1 O1 C1 -32.31(5) 19 .
Fe1 O1 C1 O1 175.75(6) . 18_444
N1 C2 N1 N1 67.58(7) 2 3
N1 C2 N1 N1 -67.58(7) 3 2
N1 C2 N1 C2 33.79(3) 2 4
N1 C2 N1 C2 -33.79(3) 3 4
